data_7000257
loop_
_publ_author_name
'Stoumpos, Constantinos C.'
'Gass, Ian A.'
'Milios, Constantinos J.'
'Lalioti, Nikolia'
'Terzis, Aris'
'Arom\'i, Guillem'
'Teat, Simon J.'
'Brechin, Euan K.'
'Perlepes, Spyros P.'

_publ_section_title
;
 A MnII4 cubane and a novel MnII10MnIII4 cluster from the use of
 di-2-pyridyl ketone in manganese acetate chemistry
;
_journal_issue 2
_journal_name_full 'Dalton Transactions'
_journal_page_first 307
_journal_page_last 317
_journal_paper_doi 10.1039/b810835h
_journal_year 2009
_chemical_formula_sum 'C52 H62.8 Mn4 N8 O23.4'
_chemical_formula_weight 1394.06
_chemical_name_systematic
;
?
;
_space_group_IT_number 14
_symmetry_cell_setting monoclinic
_symmetry_space_group_name_Hall '-P 2ybc'
_symmetry_space_group_name_H-M 'P 1 21/c 1'
_atom_sites_solution_hydrogens geom
_atom_sites_solution_primary direct
_atom_sites_solution_secondary difmap
_audit_creation_method SHELXL-97
_cell_angle_alpha 90.00
_cell_angle_beta 93.433(14)
_cell_angle_gamma 90.00
_cell_formula_units_Z 4
_cell_length_a 19.151(9)
_cell_length_b 15.288(6)
_cell_length_c 22.763(9)
_cell_measurement_reflns_used 25
_cell_measurement_temperature 298
_cell_measurement_theta_max 11.5
_cell_measurement_theta_min 5.3
_cell_volume 6653(5)
_computing_structure_refinement 'SHELXL-97 (Sheldrick, 1997)'
_computing_structure_solution 'SHELXS-86 (Sheldrick, 1986)'
_diffrn_ambient_temperature 298
_diffrn_measured_fraction_theta_full 0.980
_diffrn_measured_fraction_theta_max 0.980
_diffrn_measurement_device_type 'Crystal Logic Dual Goniometer'
_diffrn_measurement_method \q/2\q
_diffrn_radiation_monochromator graphite
_diffrn_radiation_source 'fine-focus sealed tube'
_diffrn_radiation_type MoK\a
_diffrn_radiation_wavelength 0.71073
_diffrn_reflns_av_R_equivalents 0.0252
_diffrn_reflns_av_sigmaI/netI 0.0645
_diffrn_reflns_limit_h_max 19
_diffrn_reflns_limit_h_min -21
_diffrn_reflns_limit_k_max 0
_diffrn_reflns_limit_k_min -16
_diffrn_reflns_limit_l_max 25
_diffrn_reflns_limit_l_min 0
_diffrn_reflns_number 9604
_diffrn_reflns_theta_full 23.24
_diffrn_reflns_theta_max 23.24
_diffrn_reflns_theta_min 1.90
_diffrn_standards_decay_% -1.9
_diffrn_standards_interval_count 97
_diffrn_standards_number 3
_exptl_absorpt_coefficient_mu 0.820
_exptl_absorpt_correction_type none
_exptl_crystal_colour colorless
_exptl_crystal_density_diffrn 1.392
_exptl_crystal_density_method 'not measured'
_exptl_crystal_description parall
_exptl_crystal_F_000 2872
_exptl_crystal_size_max 0.60
_exptl_crystal_size_mid 0.20
_exptl_crystal_size_min 0.20
_refine_diff_density_max 1.122
_refine_diff_density_min -0.490
_refine_diff_density_rms 0.101
_refine_ls_extinction_method none
_refine_ls_goodness_of_fit_ref 1.104
_refine_ls_hydrogen_treatment constr
_refine_ls_matrix_type full
_refine_ls_number_parameters 795
_refine_ls_number_reflns 9342
_refine_ls_number_restraints 0
_refine_ls_restrained_S_all 1.104
_refine_ls_R_factor_all 0.0985
_refine_ls_R_factor_gt 0.0632
_refine_ls_shift/su_max 0.083
_refine_ls_shift/su_mean 0.001
_refine_ls_structure_factor_coef Fsqd
_refine_ls_weighting_details 'calc w=1/[\s^2^(Fo^2^)+(0.0864P)^2^+23.9262P] where P=(Fo^2^+2Fc^2^)/3'
_refine_ls_weighting_scheme calc
_refine_ls_wR_factor_gt 0.1759
_refine_ls_wR_factor_ref 0.2019
_reflns_number_gt 6597
_reflns_number_total 9342
_reflns_threshold_expression >2sigma(I)
_cod_data_source_file b810835h.txt
_cod_data_source_block pek29h
_cod_original_sg_symbol_H-M P21/c
_cod_original_formula_sum 'C52 H62.80 Mn4 N8 O23.40'
_cod_database_code 7000257

loop_
_symmetry_equiv_pos_as_xyz
'x, y, z'
'x, -y+1/2, z+1/2'
'-x, -y, -z'
'-x, y-1/2, -z-1/2'

loop_
_atom_site_label
_atom_site_type_symbol
_atom_site_fract_x
_atom_site_fract_y
_atom_site_fract_z
_atom_site_U_iso_or_equiv
_atom_site_adp_type
_atom_site_occupancy
_atom_site_symmetry_multiplicity
_atom_site_calc_flag
_atom_site_refinement_flags
_atom_site_disorder_assembly
_atom_site_disorder_group
Mn1 Mn 0.81946(5) 0.15812(6) 0.14122(4) 0.0337(3) Uani 1 1 d . . .
Mn2 Mn 0.77807(5) 0.00030(6) 0.24195(4) 0.0341(3) Uani 1 1 d . . .
Mn3 Mn 0.66969(5) 0.17293(6) 0.21279(4) 0.0314(3) Uani 1 1 d . . .
Mn4 Mn 0.68792(5) 0.01524(6) 0.10882(4) 0.0319(3) Uani 1 1 d . . .
O1 O 0.7945(2) 0.0099(3) 0.14771(18) 0.0313(10) Uani 1 1 d . . .
O11 O 0.6719(2) 0.0300(3) 0.20917(18) 0.0317(10) Uani 1 1 d . . .
O21 O 0.7078(2) 0.1537(3) 0.11889(18) 0.0311(10) Uani 1 1 d . . .
O31 O 0.7817(2) 0.1509(3) 0.23027(18) 0.0327(10) Uani 1 1 d . . .
N1 N 0.8682(3) 0.0873(4) 0.0681(2) 0.0411(14) Uani 1 1 d . . .
N2 N 0.8918(3) -0.0355(4) 0.2277(3) 0.0470(15) Uani 1 1 d . . .
N11 N 0.6357(3) -0.1046(4) 0.1402(2) 0.0376(13) Uani 1 1 d . . .
N12 N 0.5572(3) 0.1236(4) 0.1985(2) 0.0359(13) Uani 1 1 d . . .
N21 N 0.6581(3) 0.3000(4) 0.1635(2) 0.0366(13) Uani 1 1 d . . .
N22 N 0.5898(3) 0.0886(4) 0.0733(2) 0.0380(14) Uani 1 1 d . . .
N31 N 0.9140(3) 0.1659(4) 0.2069(3) 0.0445(15) Uani 1 1 d . . .
N32 N 0.7935(3) 0.0620(4) 0.3318(2) 0.0400(14) Uani 1 1 d . . .
O41 O 0.8462(3) 0.2788(3) 0.1037(2) 0.0546(14) Uani 1 1 d . . .
O43 O 0.7647(3) -0.1218(3) 0.2821(2) 0.0586(15) Uani 1 1 d . . .
O45 O 0.6463(3) 0.2323(4) 0.2923(2) 0.0566(14) Uani 1 1 d . . .
O47 O 0.7018(3) -0.0377(4) 0.0261(2) 0.0513(13) Uani 1 1 d . . .
C1 C 0.8856(4) 0.1277(6) 0.0188(3) 0.053(2) Uani 1 1 d . . .
H1 H 0.8836 0.1884 0.0177 0.072(13) Uiso 1 1 calc R . .
C2 C 0.9065(5) 0.0842(6) -0.0305(4) 0.062(2) Uani 1 1 d . . .
H2 H 0.9194 0.1146 -0.0635 0.072(13) Uiso 1 1 calc R . .
C3 C 0.9076(5) -0.0061(6) -0.0286(4) 0.062(2) Uani 1 1 d . . .
H3 H 0.9207 -0.0376 -0.0611 0.072(13) Uiso 1 1 calc R . .
C4 C 0.8894(4) -0.0500(5) 0.0213(3) 0.052(2) Uani 1 1 d . . .
H4 H 0.8906 -0.1107 0.0230 0.072(13) Uiso 1 1 calc R . .
C5 C 0.8692(3) -0.0013(5) 0.0691(3) 0.0375(16) Uani 1 1 d . . .
C6 C 0.8458(3) -0.0413(4) 0.1257(3) 0.0352(15) Uani 1 1 d . . .
O2 O 0.8212(3) -0.1274(3) 0.1120(2) 0.0484(13) Uani 1 1 d . . .
C7 C 0.9076(4) -0.0503(5) 0.1720(3) 0.0416(17) Uani 1 1 d . . .
C8 C 0.9725(4) -0.0772(6) 0.1580(4) 0.063(2) Uani 1 1 d . . .
H8 H 0.9816 -0.0886 0.1191 0.100(18) Uiso 1 1 calc R . .
C9 C 1.0239(5) -0.0873(7) 0.2017(5) 0.084(3) Uani 1 1 d . . .
H9 H 1.0688 -0.1037 0.1926 0.100(18) Uiso 1 1 calc R . .
C10 C 1.0089(5) -0.0732(7) 0.2585(5) 0.083(3) Uani 1 1 d . . .
H10 H 1.0431 -0.0809 0.2889 0.100(18) Uiso 1 1 calc R . .
C11 C 0.9424(5) -0.0475(6) 0.2704(4) 0.065(2) Uani 1 1 d . . .
H11 H 0.9321 -0.0380 0.3093 0.100(18) Uiso 1 1 calc R . .
C21 C 0.6355(4) -0.1795(5) 0.1097(3) 0.0448(18) Uani 1 1 d . . .
H21 H 0.6539 -0.1797 0.0728 0.058(12) Uiso 1 1 calc R . .
C22 C 0.6093(5) -0.2557(5) 0.1306(4) 0.061(2) Uani 1 1 d . . .
H22 H 0.6091 -0.3065 0.1081 0.058(12) Uiso 1 1 calc R . .
C23 C 0.5833(5) -0.2558(5) 0.1853(3) 0.063(2) Uani 1 1 d . . .
H23 H 0.5656 -0.3070 0.2008 0.058(12) Uiso 1 1 calc R . .
C24 C 0.5836(4) -0.1794(5) 0.2172(3) 0.0506(19) Uani 1 1 d . . .
H24 H 0.5657 -0.1783 0.2542 0.058(12) Uiso 1 1 calc R . .
C25 C 0.6108(4) -0.1045(4) 0.1937(3) 0.0363(15) Uani 1 1 d . . .
C26 C 0.6141(3) -0.0148(4) 0.2245(3) 0.0343(15) Uani 1 1 d . . .
O12 O 0.6161(3) -0.0315(3) 0.28653(19) 0.0431(12) Uani 1 1 d . . .
C27 C 0.5469(3) 0.0383(5) 0.2086(3) 0.0384(16) Uani 1 1 d . . .
C28 C 0.4808(4) 0.0013(6) 0.2068(3) 0.0508(19) Uani 1 1 d . . .
H28 H 0.4753 -0.0577 0.2152 0.044(10) Uiso 1 1 calc R . .
C29 C 0.4233(4) 0.0530(6) 0.1924(4) 0.059(2) Uani 1 1 d . . .
H29 H 0.3784 0.0297 0.1912 0.044(10) Uiso 1 1 calc R . .
C30 C 0.4340(4) 0.1396(6) 0.1800(3) 0.054(2) Uani 1 1 d . . .
H30 H 0.3964 0.1755 0.1686 0.044(10) Uiso 1 1 calc R . .
C31 C 0.5016(4) 0.1731(5) 0.1844(3) 0.0416(17) Uani 1 1 d . . .
H31 H 0.5081 0.2324 0.1774 0.044(10) Uiso 1 1 calc R . .
C41 C 0.6516(4) 0.3777(5) 0.1905(3) 0.052(2) Uani 1 1 d . . .
H41 H 0.6444 0.3781 0.2306 0.082(15) Uiso 1 1 calc R . .
C42 C 0.6553(5) 0.4563(5) 0.1616(4) 0.065(2) Uani 1 1 d . . .
H42 H 0.6509 0.5089 0.1816 0.082(15) Uiso 1 1 calc R . .
C43 C 0.6654(5) 0.4552(5) 0.1030(4) 0.069(3) Uani 1 1 d . . .
H43 H 0.6682 0.5074 0.0824 0.082(15) Uiso 1 1 calc R . .
C44 C 0.6717(5) 0.3758(5) 0.0738(3) 0.054(2) Uani 1 1 d . . .
H44 H 0.6782 0.3745 0.0337 0.082(15) Uiso 1 1 calc R . .
C45 C 0.6682(4) 0.2999(4) 0.1052(3) 0.0368(16) Uani 1 1 d . . .
C46 C 0.6729(3) 0.2096(4) 0.0784(3) 0.0336(15) Uani 1 1 d . . .
O22 O 0.7091(3) 0.2171(3) 0.02603(19) 0.0427(12) Uani 1 1 d . . .
C47 C 0.5998(4) 0.1737(4) 0.0625(3) 0.0344(15) Uani 1 1 d . . .
C48 C 0.5472(4) 0.2255(6) 0.0381(3) 0.052(2) Uani 1 1 d . . .
H48 H 0.5554 0.2841 0.0299 0.062(13) Uiso 1 1 calc R . .
C49 C 0.4818(4) 0.1892(6) 0.0258(4) 0.062(2) Uani 1 1 d . . .
H49 H 0.4454 0.2233 0.0095 0.062(13) Uiso 1 1 calc R . .
C50 C 0.4712(4) 0.1024(7) 0.0377(4) 0.061(2) Uani 1 1 d . . .
H50 H 0.4275 0.0770 0.0301 0.062(13) Uiso 1 1 calc R . .
C51 C 0.5258(4) 0.0542(6) 0.0609(3) 0.0493(19) Uani 1 1 d . . .
H51 H 0.5187 -0.0048 0.0686 0.062(13) Uiso 1 1 calc R . .
C61 C 0.9809(4) 0.1597(7) 0.1937(4) 0.068(3) Uani 1 1 d . . .
H61 H 0.9906 0.1512 0.1545 0.081(15) Uiso 1 1 calc R . .
C62 C 1.0365(5) 0.1653(8) 0.2352(5) 0.087(3) Uani 1 1 d . . .
H62 H 1.0825 0.1606 0.2244 0.081(15) Uiso 1 1 calc R . .
C63 C 1.0221(5) 0.1776(9) 0.2916(5) 0.095(4) Uani 1 1 d . . .
H63 H 1.0584 0.1812 0.3205 0.081(15) Uiso 1 1 calc R . .
C64 C 0.9531(4) 0.1853(6) 0.3071(4) 0.065(2) Uani 1 1 d . . .
H64 H 0.9428 0.1946 0.3460 0.081(15) Uiso 1 1 calc R . .
C65 C 0.9004(4) 0.1786(5) 0.2633(3) 0.0409(17) Uani 1 1 d . . .
C66 C 0.8227(4) 0.1890(4) 0.2754(3) 0.0369(16) Uani 1 1 d . . .
O32 O 0.8091(3) 0.2802(3) 0.2797(2) 0.0435(12) Uani 1 1 d . . .
C67 C 0.8066(3) 0.1477(5) 0.3345(3) 0.0367(16) Uani 1 1 d . . .
C68 C 0.8056(4) 0.1947(5) 0.3862(3) 0.0484(19) Uani 1 1 d . . .
H68 H 0.8149 0.2544 0.3868 0.056(11) Uiso 1 1 calc R . .
C69 C 0.7904(5) 0.1509(6) 0.4372(3) 0.058(2) Uani 1 1 d . . .
H69 H 0.7889 0.1807 0.4727 0.056(11) Uiso 1 1 calc R . .
C70 C 0.7776(5) 0.0636(6) 0.4341(3) 0.063(2) Uani 1 1 d . . .
H70 H 0.7680 0.0327 0.4678 0.056(11) Uiso 1 1 calc R . .
C71 C 0.7789(5) 0.0208(5) 0.3806(3) 0.056(2) Uani 1 1 d . . .
H71 H 0.7692 -0.0388 0.3789 0.056(11) Uiso 1 1 calc R . .
C81 C 0.8477(4) 0.3512(5) 0.1287(3) 0.0442(18) Uani 1 1 d . . .
O42 O 0.8331(3) 0.3641(4) 0.1808(2) 0.0604(15) Uani 1 1 d . . .
C82 C 0.8656(6) 0.4298(6) 0.0941(4) 0.072(3) Uani 1 1 d . . .
H82A H 0.8411 0.4797 0.1081 0.15(3) Uiso 1 1 calc R . .
H82B H 0.8521 0.4203 0.0533 0.15(3) Uiso 1 1 calc R . .
H82C H 0.9151 0.4401 0.0985 0.15(3) Uiso 1 1 calc R . .
C83 C 0.7724(4) -0.1950(5) 0.2603(4) 0.051(2) Uani 1 1 d . . .
O44 O 0.7872(4) -0.2094(4) 0.2093(3) 0.080(2) Uani 1 1 d . . .
C84 C 0.7636(6) -0.2741(6) 0.3007(5) 0.088(3) Uani 1 1 d . . .
H84A H 0.7788 -0.2587 0.3404 0.22(5) Uiso 1 1 calc R . .
H84B H 0.7913 -0.3219 0.2878 0.22(5) Uiso 1 1 calc R . .
H84C H 0.7153 -0.2910 0.2993 0.22(5) Uiso 1 1 calc R . .
C85 C 0.6195(4) 0.2000(5) 0.3362(3) 0.0460(18) Uani 1 1 d . . .
O46 O 0.6046(4) 0.1226(4) 0.3423(3) 0.081(2) Uani 1 1 d . . .
C86 C 0.6013(5) 0.2618(6) 0.3843(4) 0.071(3) Uani 1 1 d . . .
H86A H 0.6120 0.3206 0.3732 0.14(3) Uiso 1 1 calc R . .
H86B H 0.6279 0.2470 0.4200 0.14(3) Uiso 1 1 calc R . .
H86C H 0.5523 0.2573 0.3905 0.14(3) Uiso 1 1 calc R . .
C87 C 0.7144(4) -0.0121(5) -0.0241(3) 0.0432(18) Uani 1 1 d . . .
O48 O 0.7175(3) 0.0655(4) -0.0399(2) 0.0628(16) Uani 1 1 d . . .
C88 C 0.7281(5) -0.0836(5) -0.0680(4) 0.060(2) Uani 1 1 d . . .
H88A H 0.7516 -0.1315 -0.0480 0.12(3) Uiso 1 1 calc R . .
H88B H 0.7569 -0.0610 -0.0976 0.12(3) Uiso 1 1 calc R . .
H88C H 0.6845 -0.1035 -0.0862 0.12(3) Uiso 1 1 calc R . .
OW1 O 0.1911(4) 0.0089(4) 0.2493(4) 0.094(2) Uani 1 1 d . . .
OW2 O 0.2706(5) 0.9186(4) 0.1632(3) 0.094(2) Uani 1 1 d . . .
OW3 O 0.2143(5) 0.1302(6) 0.3431(4) 0.128(3) Uiso 1 1 d . . .
OW4 O 0.3563(7) 0.3332(9) 0.1264(6) 0.107(4) Uiso 0.65 1 d P . .
OW5 O 0.1987(7) 0.2067(9) 0.4478(6) 0.167(5) Uiso 0.90 1 d P . .
OW6 O 0.4335(9) 0.4076(11) 0.0044(7) 0.131(5) Uiso 0.60 1 d P . .
OW7 O 0.4834(11) 0.3819(14) 0.1319(9) 0.086(6) Uiso 0.35 1 d P . .
OW8 O 0.0558(16) 0.306(2) 0.0360(14) 0.115(9) Uiso 0.30 1 d P . .
OW9 O 0.4620(12) 0.5638(15) 0.0635(10) 0.152(8) Uiso 0.50 1 d P . .
OW10 O 0.0231(14) 0.3092(18) -0.0153(12) 0.100(8) Uiso 0.30 1 d P . .
OW11 O 0.0479(15) 0.237(2) 0.0459(13) 0.150(10) Uiso 0.40 1 d P . .
OW12 O 0.3135(13) 0.1519(15) 0.5107(11) 0.125(8) Uiso 0.40 1 d P . .

loop_
_atom_site_aniso_label
_atom_site_aniso_U_11
_atom_site_aniso_U_22
_atom_site_aniso_U_33
_atom_site_aniso_U_23
_atom_site_aniso_U_13
_atom_site_aniso_U_12
Mn1 0.0339(6) 0.0371(6) 0.0304(5) -0.0022(4) 0.0039(4) -0.0020(4)
Mn2 0.0402(6) 0.0351(6) 0.0267(5) -0.0008(4) 0.0001(4) 0.0024(4)
Mn3 0.0342(6) 0.0346(5) 0.0254(5) -0.0020(4) 0.0030(4) -0.0005(4)
Mn4 0.0366(6) 0.0346(6) 0.0244(5) -0.0008(4) 0.0014(4) -0.0032(4)
O1 0.031(2) 0.035(2) 0.028(2) -0.0036(19) 0.0023(18) 0.0067(19)
O11 0.032(2) 0.032(2) 0.031(2) -0.0022(19) 0.0033(19) -0.0017(19)
O21 0.033(2) 0.032(2) 0.028(2) 0.0031(19) -0.0024(18) -0.0006(19)
O31 0.035(3) 0.037(2) 0.025(2) -0.0045(19) -0.0030(18) -0.002(2)
N1 0.043(3) 0.045(4) 0.036(3) -0.001(3) 0.009(3) 0.002(3)
N2 0.047(4) 0.050(4) 0.043(4) 0.004(3) -0.005(3) 0.011(3)
N11 0.048(4) 0.039(3) 0.026(3) 0.001(2) 0.002(3) -0.003(3)
N12 0.033(3) 0.047(3) 0.028(3) -0.007(3) 0.004(2) 0.001(3)
N21 0.043(3) 0.038(3) 0.028(3) -0.002(2) 0.000(2) 0.000(3)
N22 0.034(3) 0.054(4) 0.026(3) -0.006(3) -0.001(2) -0.003(3)
N31 0.033(3) 0.055(4) 0.046(4) 0.000(3) -0.001(3) -0.004(3)
N32 0.055(4) 0.037(3) 0.028(3) 0.000(3) -0.001(3) -0.001(3)
O41 0.069(4) 0.043(3) 0.051(3) 0.001(3) -0.001(3) -0.012(3)
O43 0.078(4) 0.036(3) 0.063(4) 0.006(3) 0.014(3) 0.007(3)
O45 0.062(4) 0.076(4) 0.033(3) -0.012(3) 0.017(3) -0.007(3)
O47 0.070(4) 0.062(3) 0.023(3) -0.007(2) 0.011(2) -0.002(3)
C1 0.058(5) 0.058(5) 0.046(5) 0.009(4) 0.016(4) 0.001(4)
C2 0.073(6) 0.076(6) 0.041(5) 0.007(4) 0.030(4) 0.008(5)
C3 0.066(6) 0.079(6) 0.045(5) -0.011(4) 0.029(4) 0.009(5)
C4 0.056(5) 0.054(5) 0.049(5) -0.011(4) 0.017(4) 0.002(4)
C5 0.033(4) 0.046(4) 0.034(4) -0.004(3) 0.005(3) 0.001(3)
C6 0.038(4) 0.033(4) 0.036(4) -0.004(3) 0.005(3) 0.001(3)
O2 0.061(3) 0.037(3) 0.048(3) -0.010(2) 0.008(3) -0.003(2)
C7 0.045(4) 0.042(4) 0.038(4) 0.000(3) 0.003(3) 0.008(3)
C8 0.048(5) 0.079(6) 0.063(6) -0.006(5) 0.001(4) 0.021(4)
C9 0.051(6) 0.121(9) 0.079(7) -0.007(6) -0.002(5) 0.041(6)
C10 0.063(6) 0.107(8) 0.076(7) 0.001(6) -0.021(5) 0.031(6)
C11 0.065(6) 0.082(6) 0.047(5) 0.004(4) -0.009(4) 0.022(5)
C21 0.061(5) 0.040(4) 0.033(4) -0.006(3) 0.003(3) -0.003(4)
C22 0.094(7) 0.039(4) 0.050(5) -0.009(4) -0.001(5) -0.009(4)
C23 0.103(7) 0.043(5) 0.043(5) -0.001(4) 0.010(5) -0.026(5)
C24 0.065(5) 0.046(4) 0.041(4) 0.003(4) 0.011(4) -0.012(4)
C25 0.037(4) 0.037(4) 0.035(4) 0.006(3) -0.001(3) -0.004(3)
C26 0.039(4) 0.039(4) 0.025(3) 0.001(3) 0.004(3) -0.007(3)
O12 0.055(3) 0.051(3) 0.024(2) 0.002(2) 0.009(2) -0.004(2)
C27 0.036(4) 0.055(5) 0.025(3) -0.005(3) 0.009(3) -0.007(3)
C28 0.046(5) 0.062(5) 0.046(4) 0.000(4) 0.010(3) -0.010(4)
C29 0.033(4) 0.085(7) 0.059(5) -0.011(5) 0.007(4) -0.006(4)
C30 0.040(5) 0.072(6) 0.049(5) -0.011(4) 0.001(4) 0.010(4)
C31 0.045(4) 0.047(4) 0.033(4) -0.004(3) 0.007(3) 0.010(3)
C41 0.071(6) 0.043(4) 0.043(4) -0.008(4) 0.007(4) 0.008(4)
C42 0.089(7) 0.039(5) 0.065(6) -0.006(4) 0.004(5) 0.014(4)
C43 0.102(8) 0.035(5) 0.071(6) 0.014(4) 0.011(5) 0.009(5)
C44 0.077(6) 0.041(4) 0.043(4) 0.008(4) 0.008(4) 0.005(4)
C45 0.039(4) 0.038(4) 0.033(4) 0.003(3) 0.000(3) 0.004(3)
C46 0.039(4) 0.036(4) 0.025(3) 0.003(3) 0.002(3) 0.004(3)
O22 0.052(3) 0.048(3) 0.030(2) 0.010(2) 0.011(2) 0.001(2)
C47 0.043(4) 0.041(4) 0.020(3) -0.003(3) 0.004(3) 0.007(3)
C48 0.050(5) 0.062(5) 0.042(4) -0.009(4) -0.009(4) 0.005(4)
C49 0.047(5) 0.084(7) 0.054(5) -0.013(5) -0.017(4) 0.019(5)
C50 0.034(5) 0.093(7) 0.054(5) -0.025(5) -0.001(4) -0.002(4)
C51 0.044(5) 0.063(5) 0.040(4) -0.017(4) 0.000(3) -0.006(4)
C61 0.040(5) 0.098(7) 0.067(6) -0.010(5) 0.012(4) 0.002(5)
C62 0.040(5) 0.129(10) 0.094(8) -0.008(7) 0.007(5) -0.010(6)
C63 0.037(5) 0.153(11) 0.092(8) -0.008(8) -0.025(5) -0.009(6)
C64 0.048(5) 0.085(7) 0.061(6) -0.007(5) -0.007(4) -0.003(5)
C65 0.035(4) 0.046(4) 0.041(4) -0.004(3) -0.005(3) -0.003(3)
C66 0.041(4) 0.033(4) 0.036(4) -0.002(3) -0.009(3) 0.001(3)
O32 0.050(3) 0.035(3) 0.045(3) -0.006(2) 0.001(2) 0.000(2)
C67 0.035(4) 0.047(4) 0.027(3) -0.003(3) -0.008(3) 0.007(3)
C68 0.059(5) 0.052(5) 0.034(4) -0.009(3) -0.005(3) 0.003(4)
C69 0.084(6) 0.063(6) 0.027(4) -0.009(4) 0.004(4) 0.002(5)
C70 0.091(7) 0.072(6) 0.027(4) 0.006(4) 0.008(4) 0.004(5)
C71 0.081(6) 0.046(5) 0.038(4) 0.005(4) -0.004(4) 0.002(4)
C81 0.043(4) 0.042(4) 0.046(5) 0.007(4) -0.006(3) -0.012(3)
O42 0.080(4) 0.050(3) 0.052(4) 0.003(3) 0.013(3) 0.001(3)
C82 0.106(8) 0.053(5) 0.057(5) 0.006(4) 0.008(5) -0.014(5)
C83 0.049(5) 0.041(5) 0.063(6) 0.011(4) 0.003(4) -0.002(4)
O44 0.137(6) 0.046(3) 0.059(4) 0.001(3) 0.027(4) -0.018(4)
C84 0.131(10) 0.042(5) 0.096(8) 0.023(5) 0.043(7) 0.008(5)
C85 0.052(5) 0.055(5) 0.031(4) -0.015(4) -0.001(3) -0.004(4)
O46 0.134(6) 0.063(4) 0.049(4) -0.015(3) 0.018(4) -0.010(4)
C86 0.082(7) 0.083(7) 0.049(5) -0.021(5) 0.018(5) -0.008(5)
C87 0.039(4) 0.059(5) 0.031(4) -0.012(4) 0.001(3) 0.000(4)
O48 0.095(5) 0.053(4) 0.042(3) -0.004(3) 0.017(3) 0.002(3)
C88 0.079(6) 0.057(5) 0.045(5) -0.014(4) 0.007(4) -0.003(4)
OW1 0.115(6) 0.058(4) 0.107(6) 0.008(4) 0.006(5) -0.004(4)
OW2 0.158(7) 0.067(4) 0.061(4) 0.004(3) 0.031(4) -0.025(4)

loop_
_atom_type_symbol
_atom_type_description
_atom_type_scat_dispersion_real
_atom_type_scat_dispersion_imag
_atom_type_scat_source
C C 0.0033 0.0016 'International Tables Vol C Tables 4.2.6.8 and 6.1.1.4'
H H 0.0000 0.0000 'International Tables Vol C Tables 4.2.6.8 and 6.1.1.4'
N N 0.0061 0.0033 'International Tables Vol C Tables 4.2.6.8 and 6.1.1.4'
O O 0.0106 0.0060 'International Tables Vol C Tables 4.2.6.8 and 6.1.1.4'
Mn Mn 0.3368 0.7283 'International Tables Vol C Tables 4.2.6.8 and 6.1.1.4'

loop_
_geom_angle_atom_site_label_1
_geom_angle_atom_site_label_2
_geom_angle_atom_site_label_3
_geom_angle
_geom_angle_site_symmetry_1
_geom_angle_site_symmetry_3
_geom_angle_publ_flag
O41 Mn1 O21 101.11(19) . . ?
O41 Mn1 O31 121.30(19) . . ?
O21 Mn1 O31 80.81(16) . . ?
O41 Mn1 N1 90.0(2) . . ?
O21 Mn1 N1 105.08(19) . . ?
O31 Mn1 N1 146.93(19) . . ?
O41 Mn1 N31 91.0(2) . . ?
O21 Mn1 N31 152.61(19) . . ?
O31 Mn1 N31 71.94(19) . . ?
N1 Mn1 N31 99.3(2) . . ?
O41 Mn1 O1 159.26(18) . . ?
O21 Mn1 O1 77.31(15) . . ?
O31 Mn1 O1 79.14(15) . . ?
N1 Mn1 O1 70.82(18) . . ?
N31 Mn1 O1 99.65(19) . . ?
O43 Mn2 O11 101.5(2) . . ?
O43 Mn2 O1 120.90(19) . . ?
O11 Mn2 O1 80.54(16) . . ?
O43 Mn2 N32 89.5(2) . . ?
O11 Mn2 N32 107.04(19) . . ?
O1 Mn2 N32 147.22(19) . . ?
O43 Mn2 N2 89.5(2) . . ?
O11 Mn2 N2 151.79(19) . . ?
O1 Mn2 N2 71.59(18) . . ?
N32 Mn2 N2 98.9(2) . . ?
O43 Mn2 O31 159.62(19) . . ?
O11 Mn2 O31 77.69(15) . . ?
O1 Mn2 O31 79.29(15) . . ?
N32 Mn2 O31 71.66(17) . . ?
N2 Mn2 O31 100.72(19) . . ?
O45 Mn3 O31 99.67(19) . . ?
O45 Mn3 O11 118.1(2) . . ?
O31 Mn3 O11 80.30(16) . . ?
O45 Mn3 N21 92.2(2) . . ?
O31 Mn3 N21 106.92(19) . . ?
O11 Mn3 N21 147.77(18) . . ?
O45 Mn3 N12 91.0(2) . . ?
O31 Mn3 N12 151.82(19) . . ?
O11 Mn3 N12 71.69(18) . . ?
N21 Mn3 N12 98.6(2) . . ?
O45 Mn3 O21 161.10(19) . . ?
O31 Mn3 O21 77.80(15) . . ?
O11 Mn3 O21 80.24(15) . . ?
N21 Mn3 O21 71.10(17) . . ?
N12 Mn3 O21 99.94(17) . . ?
O47 Mn4 O21 116.46(19) . . ?
O47 Mn4 O1 100.71(19) . . ?
O21 Mn4 O1 80.73(16) . . ?
O47 Mn4 N11 93.1(2) . . ?
O21 Mn4 N11 148.43(19) . . ?
O1 Mn4 N11 105.50(19) . . ?
O47 Mn4 N22 91.0(2) . . ?
O21 Mn4 N22 72.15(18) . . ?
O1 Mn4 N22 152.87(18) . . ?
N11 Mn4 N22 98.1(2) . . ?
O47 Mn4 O11 162.68(19) . . ?
O21 Mn4 O11 80.43(15) . . ?
O1 Mn4 O11 77.31(15) . . ?
N11 Mn4 O11 71.20(17) . . ?
N22 Mn4 O11 98.32(17) . . ?
C6 O1 Mn4 123.1(4) . . ?
C6 O1 Mn2 117.7(4) . . ?
Mn4 O1 Mn2 102.41(17) . . ?
C6 O1 Mn1 112.2(4) . . ?
Mn4 O1 Mn1 97.44(16) . . ?
Mn2 O1 Mn1 99.77(16) . . ?
C26 O11 Mn2 124.3(4) . . ?
C26 O11 Mn3 118.3(4) . . ?
Mn2 O11 Mn3 102.48(17) . . ?
C26 O11 Mn4 111.0(4) . . ?
Mn2 O11 Mn4 98.11(16) . . ?
Mn3 O11 Mn4 97.92(16) . . ?
C46 O21 Mn4 117.1(4) . . ?
C46 O21 Mn1 124.1(4) . . ?
Mn4 O21 Mn1 102.71(17) . . ?
C46 O21 Mn3 111.5(4) . . ?
Mn4 O21 Mn3 99.15(16) . . ?
Mn1 O21 Mn3 98.06(16) . . ?
C66 O31 Mn3 125.3(4) . . ?
C66 O31 Mn1 117.5(4) . . ?
Mn3 O31 Mn1 101.43(17) . . ?
C66 O31 Mn2 110.6(4) . . ?
Mn3 O31 Mn2 97.94(17) . . ?
Mn1 O31 Mn2 99.78(16) . . ?
C1 N1 C5 118.0(6) . . ?
C1 N1 Mn1 122.4(5) . . ?
C5 N1 Mn1 118.6(4) . . ?
C7 N2 C11 117.8(7) . . ?
C7 N2 Mn2 116.5(5) . . ?
C11 N2 Mn2 125.6(6) . . ?
C25 N11 C21 119.0(6) . . ?
C25 N11 Mn4 118.9(4) . . ?
C21 N11 Mn4 121.7(5) . . ?
C31 N12 C27 118.1(6) . . ?
C31 N12 Mn3 125.5(5) . . ?
C27 N12 Mn3 116.3(4) . . ?
C41 N21 C45 118.2(6) . . ?
C41 N21 Mn3 122.8(5) . . ?
C45 N21 Mn3 118.2(4) . . ?
C47 N22 C51 118.6(6) . . ?
C47 N22 Mn4 114.6(4) . . ?
C51 N22 Mn4 126.8(5) . . ?
C61 N31 C65 118.0(7) . . ?
C61 N31 Mn1 125.6(6) . . ?
C65 N31 Mn1 116.3(4) . . ?
C71 N32 C67 118.6(6) . . ?
C71 N32 Mn2 122.6(5) . . ?
C67 N32 Mn2 117.8(4) . . ?
C81 O41 Mn1 126.3(5) . . ?
C83 O43 Mn2 127.6(5) . . ?
C85 O45 Mn3 129.6(5) . . ?
C87 O47 Mn4 138.6(5) . . ?
N1 C1 C2 123.8(8) . . ?
N1 C1 H1 118.1 . . ?
C2 C1 H1 118.1 . . ?
C3 C2 C1 117.4(8) . . ?
C3 C2 H2 121.3 . . ?
C1 C2 H2 121.3 . . ?
C2 C3 C4 120.4(7) . . ?
C2 C3 H3 119.8 . . ?
C4 C3 H3 119.8 . . ?
C3 C4 C5 118.6(8) . . ?
C3 C4 H4 120.7 . . ?
C5 C4 H4 120.7 . . ?
N1 C5 C4 121.8(7) . . ?
N1 C5 C6 114.3(6) . . ?
C4 C5 C6 123.9(7) . . ?
O1 C6 O2 111.8(5) . . ?
O1 C6 C5 109.4(5) . . ?
O2 C6 C5 107.2(5) . . ?
O1 C6 C7 109.8(5) . . ?
O2 C6 C7 107.3(5) . . ?
C5 C6 C7 111.2(6) . . ?
N2 C7 C8 122.2(7) . . ?
N2 C7 C6 115.0(6) . . ?
C8 C7 C6 122.7(7) . . ?
C7 C8 C9 119.5(9) . . ?
C7 C8 H8 120.2 . . ?
C9 C8 H8 120.2 . . ?
C10 C9 C8 119.3(9) . . ?
C10 C9 H9 120.3 . . ?
C8 C9 H9 120.4 . . ?
C9 C10 C11 118.9(9) . . ?
C9 C10 H10 120.5 . . ?
C11 C10 H10 120.5 . . ?
N2 C11 C10 122.2(9) . . ?
N2 C11 H11 118.9 . . ?
C10 C11 H11 118.9 . . ?
N11 C21 C22 122.6(7) . . ?
N11 C21 H21 118.7 . . ?
C22 C21 H21 118.7 . . ?
C21 C22 C23 118.7(7) . . ?
C21 C22 H22 120.7 . . ?
C23 C22 H22 120.7 . . ?
C22 C23 C24 119.2(7) . . ?
C22 C23 H23 120.4 . . ?
C24 C23 H23 120.4 . . ?
C23 C24 C25 119.5(7) . . ?
C23 C24 H24 120.3 . . ?
C25 C24 H24 120.3 . . ?
N11 C25 C24 121.1(6) . . ?
N11 C25 C26 114.2(5) . . ?
C24 C25 C26 124.7(6) . . ?
O11 C26 O12 111.5(5) . . ?
O11 C26 C25 110.0(5) . . ?
O12 C26 C25 106.8(5) . . ?
O11 C26 C27 110.6(5) . . ?
O12 C26 C27 107.3(5) . . ?
C25 C26 C27 110.4(5) . . ?
N12 C27 C28 122.4(7) . . ?
N12 C27 C26 115.0(6) . . ?
C28 C27 C26 122.6(7) . . ?
C29 C28 C27 119.3(8) . . ?
C29 C28 H28 120.3 . . ?
C27 C28 H28 120.3 . . ?
C30 C29 C28 118.3(8) . . ?
C30 C29 H29 120.8 . . ?
C28 C29 H29 120.8 . . ?
C29 C30 C31 119.4(8) . . ?
C29 C30 H30 120.3 . . ?
C31 C30 H30 120.3 . . ?
N12 C31 C30 122.5(7) . . ?
N12 C31 H31 118.8 . . ?
C30 C31 H31 118.8 . . ?
N21 C41 C42 122.9(7) . . ?
N21 C41 H41 118.5 . . ?
C42 C41 H41 118.5 . . ?
C43 C42 C41 118.2(8) . . ?
C43 C42 H42 120.9 . . ?
C41 C42 H42 120.9 . . ?
C42 C43 C44 120.1(8) . . ?
C42 C43 H43 120.0 . . ?
C44 C43 H43 120.0 . . ?
C45 C44 C43 118.9(7) . . ?
C45 C44 H44 120.6 . . ?
C43 C44 H44 120.6 . . ?
N21 C45 C44 121.8(7) . . ?
N21 C45 C46 114.3(6) . . ?
C44 C45 C46 123.9(6) . . ?
O21 C46 O22 111.4(5) . . ?
O21 C46 C45 109.3(5) . . ?
O22 C46 C45 108.0(5) . . ?
O21 C46 C47 109.4(5) . . ?
O22 C46 C47 108.4(5) . . ?
C45 C46 C47 110.3(5) . . ?
N22 C47 C48 121.6(7) . . ?
N22 C47 C46 116.4(6) . . ?
C48 C47 C46 122.0(6) . . ?
C47 C48 C49 119.0(8) . . ?
C47 C48 H48 120.5 . . ?
C49 C48 H48 120.5 . . ?
C50 C49 C48 119.4(8) . . ?
C50 C49 H49 120.3 . . ?
C48 C49 H49 120.3 . . ?
C51 C50 C49 118.7(8) . . ?
C51 C50 H50 120.6 . . ?
C49 C50 H50 120.6 . . ?
N22 C51 C50 122.6(8) . . ?
N22 C51 H51 118.7 . . ?
C50 C51 H51 118.7 . . ?
N31 C61 C62 123.4(9) . . ?
N31 C61 H61 118.3 . . ?
C62 C61 H61 118.3 . . ?
C63 C62 C61 117.9(9) . . ?
C63 C62 H62 121.0 . . ?
C61 C62 H62 121.0 . . ?
C62 C63 C64 120.4(9) . . ?
C62 C63 H63 119.8 . . ?
C64 C63 H63 119.8 . . ?
C65 C64 C63 118.4(9) . . ?
C65 C64 H64 120.8 . . ?
C63 C64 H64 120.8 . . ?
N31 C65 C64 121.9(7) . . ?
N31 C65 C66 115.6(6) . . ?
C64 C65 C66 122.5(7) . . ?
O31 C66 O32 111.5(5) . . ?
O31 C66 C67 110.1(5) . . ?
O32 C66 C67 107.2(5) . . ?
O31 C66 C65 109.6(5) . . ?
O32 C66 C65 107.3(5) . . ?
C67 C66 C65 111.2(5) . . ?
N32 C67 C68 122.5(7) . . ?
N32 C67 C66 114.2(6) . . ?
C68 C67 C66 123.2(6) . . ?
C67 C68 C69 118.5(7) . . ?
C67 C68 H68 120.7 . . ?
C69 C68 H68 120.7 . . ?
C70 C69 C68 118.5(7) . . ?
C70 C69 H69 120.7 . . ?
C68 C69 H69 120.7 . . ?
C69 C70 C71 119.9(8) . . ?
C69 C70 H70 120.1 . . ?
C71 C70 H70 120.1 . . ?
N32 C71 C70 122.0(8) . . ?
N32 C71 H71 119.0 . . ?
C70 C71 H71 119.0 . . ?
O41 C81 O42 125.0(7) . . ?
O41 C81 C82 118.4(7) . . ?
O42 C81 C82 116.5(7) . . ?
C81 C82 H82A 109.5 . . ?
C81 C82 H82B 109.5 . . ?
H82A C82 H82B 109.5 . . ?
C81 C82 H82C 109.5 . . ?
H82A C82 H82C 109.5 . . ?
H82B C82 H82C 109.5 . . ?
O44 C83 O43 125.4(7) . . ?
O44 C83 C84 117.7(8) . . ?
O43 C83 C84 117.0(8) . . ?
C83 C84 H84A 109.5 . . ?
C83 C84 H84B 109.5 . . ?
H84A C84 H84B 109.5 . . ?
C83 C84 H84C 109.5 . . ?
H84A C84 H84C 109.5 . . ?
H84B C84 H84C 109.5 . . ?
O46 C85 O45 125.5(7) . . ?
O46 C85 C86 117.2(8) . . ?
O45 C85 C86 117.2(8) . . ?
C85 C86 H86A 109.5 . . ?
C85 C86 H86B 109.5 . . ?
H86A C86 H86B 109.5 . . ?
C85 C86 H86C 109.5 . . ?
H86A C86 H86C 109.5 . . ?
H86B C86 H86C 109.5 . . ?
O48 C87 O47 125.7(7) . . ?
O48 C87 C88 118.9(7) . . ?
O47 C87 C88 115.4(7) . . ?
C87 C88 H88A 109.5 . . ?
C87 C88 H88B 109.5 . . ?
H88A C88 H88B 109.5 . . ?
C87 C88 H88C 109.5 . . ?
H88A C88 H88C 109.5 . . ?
H88B C88 H88C 109.5 . . ?
OW11 OW8 OW10 99(3) . . ?
OW8 OW10 OW11 35.9(18) . . ?
OW8 OW11 OW10 45(2) . . ?

loop_
_geom_bond_atom_site_label_1
_geom_bond_atom_site_label_2
_geom_bond_distance
_geom_bond_site_symmetry_2
_geom_bond_publ_flag
Mn1 O41 2.109(5) . ?
Mn1 O21 2.170(4) . ?
Mn1 O31 2.195(4) . ?
Mn1 N1 2.236(6) . ?
Mn1 N31 2.281(6) . ?
Mn1 O1 2.322(4) . ?
Mn2 O43 2.100(5) . ?
Mn2 O11 2.171(4) . ?
Mn2 O1 2.192(4) . ?
Mn2 N32 2.256(5) . ?
Mn2 N2 2.287(6) . ?
Mn2 O31 2.319(4) . ?
Mn3 O45 2.097(5) . ?
Mn3 O31 2.185(4) . ?
Mn3 O11 2.187(4) . ?
Mn3 N21 2.248(6) . ?
Mn3 N12 2.287(6) . ?
Mn3 O21 2.318(4) . ?
Mn4 O47 2.081(5) . ?
Mn4 O21 2.160(4) . ?
Mn4 O1 2.177(4) . ?
Mn4 N11 2.226(6) . ?
Mn4 N22 2.293(6) . ?
Mn4 O11 2.334(4) . ?
O1 C6 1.375(8) . ?
O11 C26 1.366(8) . ?
O21 C46 1.397(7) . ?
O31 C66 1.384(8) . ?
N1 C1 1.340(9) . ?
N1 C5 1.354(9) . ?
N2 C7 1.342(9) . ?
N2 C11 1.343(10) . ?
N11 C25 1.334(9) . ?
N11 C21 1.339(9) . ?
N12 C31 1.330(9) . ?
N12 C27 1.342(9) . ?
N21 C41 1.347(9) . ?
N21 C45 1.351(8) . ?
N22 C47 1.340(9) . ?
N22 C51 1.348(9) . ?
N31 C61 1.337(10) . ?
N31 C65 1.340(9) . ?
N32 C71 1.321(9) . ?
N32 C67 1.335(9) . ?
O41 C81 1.244(9) . ?
O43 C83 1.237(9) . ?
O45 C85 1.250(9) . ?
O47 C87 1.244(9) . ?
C1 C2 1.384(11) . ?
C1 H1 0.9300 . ?
C2 C3 1.382(12) . ?
C2 H2 0.9300 . ?
C3 C4 1.382(11) . ?
C3 H3 0.9300 . ?
C4 C5 1.391(10) . ?
C4 H4 0.9300 . ?
C5 C6 1.520(9) . ?
C6 O2 1.426(8) . ?
C6 C7 1.543(10) . ?
C7 C8 1.364(11) . ?
C8 C9 1.365(12) . ?
C8 H8 0.9300 . ?
C9 C10 1.360(14) . ?
C9 H9 0.9300 . ?
C10 C11 1.376(13) . ?
C10 H10 0.9300 . ?
C11 H11 0.9300 . ?
C21 C22 1.365(11) . ?
C21 H21 0.9300 . ?
C22 C23 1.369(11) . ?
C22 H22 0.9300 . ?
C23 C24 1.375(11) . ?
C23 H23 0.9300 . ?
C24 C25 1.379(10) . ?
C24 H24 0.9300 . ?
C25 C26 1.539(9) . ?
C26 O12 1.432(8) . ?
C26 C27 1.546(10) . ?
C27 C28 1.385(10) . ?
C28 C29 1.379(11) . ?
C28 H28 0.9300 . ?
C29 C30 1.373(12) . ?
C29 H29 0.9300 . ?
C30 C31 1.390(11) . ?
C30 H30 0.9300 . ?
C31 H31 0.9300 . ?
C41 C42 1.374(11) . ?
C41 H41 0.9300 . ?
C42 C43 1.360(12) . ?
C42 H42 0.9300 . ?
C43 C44 1.391(11) . ?
C43 H43 0.9300 . ?
C44 C45 1.368(10) . ?
C44 H44 0.9300 . ?
C45 C46 1.514(9) . ?
C46 O22 1.420(8) . ?
C46 C47 1.526(9) . ?
C47 C48 1.373(10) . ?
C48 C49 1.383(12) . ?
C48 H48 0.9300 . ?
C49 C50 1.371(13) . ?
C49 H49 0.9300 . ?
C50 C51 1.360(12) . ?
C50 H50 0.9300 . ?
C51 H51 0.9300 . ?
C61 C62 1.384(13) . ?
C61 H61 0.9300 . ?
C62 C63 1.342(14) . ?
C62 H62 0.9300 . ?
C63 C64 1.393(13) . ?
C63 H63 0.9300 . ?
C64 C65 1.377(11) . ?
C64 H64 0.9300 . ?
C65 C66 1.539(10) . ?
C66 O32 1.422(8) . ?
C66 C67 1.534(9) . ?
C67 C68 1.379(9) . ?
C68 C69 1.385(11) . ?
C68 H68 0.9300 . ?
C69 C70 1.358(12) . ?
C69 H69 0.9300 . ?
C70 C71 1.384(11) . ?
C70 H70 0.9300 . ?
C71 H71 0.9300 . ?
C81 O42 1.249(9) . ?
C81 C82 1.488(11) . ?
C82 H82A 0.9600 . ?
C82 H82B 0.9600 . ?
C82 H82C 0.9600 . ?
C83 O44 1.232(10) . ?
C83 C84 1.534(11) . ?
C84 H84A 0.9600 . ?
C84 H84B 0.9600 . ?
C84 H84C 0.9600 . ?
C85 O46 1.227(10) . ?
C85 C86 1.505(11) . ?
C86 H86A 0.9600 . ?
C86 H86B 0.9600 . ?
C86 H86C 0.9600 . ?
C87 O48 1.243(9) . ?
C87 C88 1.515(10) . ?
C88 H88A 0.9600 . ?
C88 H88B 0.9600 . ?
C88 H88C 0.9600 . ?
OW8 OW11 1.08(4) . ?
OW8 OW10 1.29(4) . ?
OW10 OW11 1.82(4) . ?
